data_4088522
loop_
_publ_author_name
'Gao, Pengfei'
'Zhao, Zhiwen'
'Chen, Lijuan'
'Yuan, Dan'
'Yao, Yingming'

_publ_section_title
;
 Dinuclear Aluminum Poly(phenolate) Complexes as Efficient Catalysts for
 Cyclic Carbonate Synthesis
;
_journal_issue 11
_journal_name_full Organometallics
_journal_page_first 1707
_journal_paper_doi 10.1021/acs.organomet.6b00153
_journal_volume 35
_journal_year 2016
_chemical_formula_moiety 'C40 H40 Al2 Cl8 N2 O8'
_chemical_formula_sum 'C40 H40 Al2 Cl8 N2 O8'
_chemical_formula_weight 1014.30
_space_group_IT_number 2
_space_group_name_Hall '-P 1'
_space_group_name_H-M_alt 'P -1'
_symmetry_cell_setting triclinic
_symmetry_space_group_name_H-M 'P -1'
_atom_sites_solution_hydrogens geom
_atom_sites_solution_primary direct
_atom_sites_solution_secondary difmap
_audit_creation_method SHELXL-97
_cell_angle_alpha 81.813(4)
_cell_angle_beta 83.686(4)
_cell_angle_gamma 77.774(4)
_cell_formula_units_Z 1
_cell_length_a 9.9177(5)
_cell_length_b 10.0942(5)
_cell_length_c 11.7946(5)
_cell_measurement_reflns_used 4832
_cell_measurement_temperature 223(2)
_cell_measurement_theta_max 30.2210
_cell_measurement_theta_min 3.8440
_cell_volume 1138.34(10)
_computing_cell_refinement
;
CrysAlisPro, Agilent Technologies,
Version 1.171.36.32 (release 02-08-2013 CrysAlis171 .NET)
(compiled Aug  2 2013,16:46:58)
;
_computing_data_collection
;
CrysAlisPro, Agilent Technologies,
Version 1.171.36.32 (release 02-08-2013 CrysAlis171 .NET)
(compiled Aug  2 2013,16:46:58)
;
_computing_data_reduction
;
CrysAlisPro, Agilent Technologies,
Version 1.171.36.32 (release 02-08-2013 CrysAlis171 .NET)
(compiled Aug  2 2013,16:46:58)
;
_computing_publication_material
;
O. V. Dolomanov, L. J. Bourhis, R. J. Gildea, J. A. K. Howard and H. Puschmann,
OLEX2: a complete structure solution, refinement and analysis program.
J. Appl. Cryst. (2009). 42, 339-341.
;
_computing_structure_refinement 'SHELXL-97 (Sheldrick, 1997)'
_computing_structure_solution 'SHELXS-97 (Sheldrick, 1990)'
_diffrn_ambient_temperature 223(2)
_diffrn_detector_area_resol_mean 10.4471
_diffrn_measured_fraction_theta_full 0.998
_diffrn_measured_fraction_theta_max 0.998
_diffrn_measurement_device_type 'Xcalibur, Atlas, Gemini'
_diffrn_measurement_method '\w scans'
_diffrn_radiation_monochromator graphite
_diffrn_radiation_source 'fine-focus sealed tube'
_diffrn_radiation_type MoK\a
_diffrn_radiation_wavelength 0.71073
_diffrn_reflns_av_R_equivalents 0.0197
_diffrn_reflns_av_sigmaI/netI 0.0258
_diffrn_reflns_limit_h_max 12
_diffrn_reflns_limit_h_min -12
_diffrn_reflns_limit_k_max 12
_diffrn_reflns_limit_k_min -12
_diffrn_reflns_limit_l_max 14
_diffrn_reflns_limit_l_min -14
_diffrn_reflns_number 9781
_diffrn_reflns_theta_full 26.37
_diffrn_reflns_theta_max 26.37
_diffrn_reflns_theta_min 2.85
_exptl_absorpt_coefficient_mu 0.586
_exptl_absorpt_correction_T_max 1.00000
_exptl_absorpt_correction_T_min 0.74648
_exptl_absorpt_correction_type multi-scan
_exptl_absorpt_process_details
;
CrysAlisPro, Agilent Technologies,
Version 1.171.36.32 (release 02-08-2013 CrysAlis171 .NET)
(compiled Aug  2 2013,16:46:58)
Empirical absorption correction using spherical harmonics,
 implemented in SCALE3 ABSPACK scaling algorithm.
;
_exptl_crystal_colour 'clear light colourless'
_exptl_crystal_density_diffrn 1.480
_exptl_crystal_density_method 'not measured'
_exptl_crystal_description block
_exptl_crystal_F_000 520
_exptl_crystal_size_max 0.7500
_exptl_crystal_size_mid 0.6000
_exptl_crystal_size_min 0.5000
_refine_diff_density_max 1.262
_refine_diff_density_min -0.982
_refine_diff_density_rms '0.093 =###END'
_refine_ls_extinction_method none
_refine_ls_goodness_of_fit_ref 1.050
_refine_ls_hydrogen_treatment constr
_refine_ls_matrix_type full
_refine_ls_number_parameters 253
_refine_ls_number_reflns 4663
_refine_ls_number_restraints 0
_refine_ls_restrained_S_all 1.050
_refine_ls_R_factor_all 0.0689
_refine_ls_R_factor_gt 0.0599
_refine_ls_shift/su_max 0.000
_refine_ls_shift/su_mean 0.000
_refine_ls_structure_factor_coef Fsqd
_refine_ls_weighting_details 'calc w=1/[\s^2^(Fo^2^)+(0.0813P)^2^+1.9958P] where P=(Fo^2^+2Fc^2^)/3'
_refine_ls_weighting_scheme calc
_refine_ls_wR_factor_gt 0.1588
_refine_ls_wR_factor_ref 0.1679
_reflns_number_gt 3983
_reflns_number_total 4663
_reflns_threshold_expression >2sigma(I)
_cod_data_source_file om6b00153_si_002.cif
_cod_data_source_block g150410a
_cod_original_cell_volume 1138.33(10)
_cod_database_code 4088522

loop_
_symmetry_equiv_pos_as_xyz
'x, y, z'
'-x, -y, -z'

loop_
_atom_site_label
_atom_site_type_symbol
_atom_site_fract_x
_atom_site_fract_y
_atom_site_fract_z
_atom_site_U_iso_or_equiv
_atom_site_adp_type
_atom_site_occupancy
_atom_site_symmetry_multiplicity
_atom_site_calc_flag
_atom_site_refinement_flags
Al1 Al 0.51563(9) 0.36387(9) 0.05937(7) 0.0267(2) Uani 1 1 d .
Cl1 Cl 0.57449(10) 0.03089(10) -0.16516(7) 0.0463(2) Uani 1 1 d .
Cl2 Cl 0.96657(9) -0.28398(9) 0.09356(8) 0.0459(2) Uani 1 1 d .
Cl3 Cl 0.07572(9) 0.39501(11) 0.22730(9) 0.0553(3) Uani 1 1 d .
Cl4 Cl 0.25772(14) 0.20353(19) 0.64646(9) 0.0895(5) Uani 1 1 d .
N1 N 0.6474(2) 0.2974(2) 0.18911(19) 0.0263(5) Uani 1 1 d .
O1 O 0.6004(2) 0.2419(2) -0.02955(17) 0.0347(5) Uani 1 1 d .
O2 O 0.3692(2) 0.3321(2) 0.14778(17) 0.0320(5) Uani 1 1 d .
O3 O 0.5759(2) 0.5222(2) 0.05763(17) 0.0322(5) Uani 1 1 d .
C1 C 0.6879(3) 0.1244(3) -0.0030(2) 0.0313(6) Uani 1 1 d .
C2 C 0.6885(3) 0.0113(4) -0.0593(3) 0.0352(7) Uani 1 1 d .
C3 C 0.7736(3) -0.1140(3) -0.0318(3) 0.0378(7) Uani 1 1 d .
H3 H 0.7715 -0.1890 -0.0701 0.045 Uiso 1 1 calc R
C4 C 0.8619(3) -0.1259(3) 0.0537(3) 0.0367(7) Uani 1 1 d .
C5 C 0.8676(3) -0.0160(3) 0.1095(3) 0.0335(7) Uani 1 1 d .
H5 H 0.9295 -0.0261 0.1665 0.040 Uiso 1 1 calc R
C6 C 0.7815(3) 0.1095(3) 0.0811(3) 0.0312(6) Uani 1 1 d .
C7 C 0.7868(3) 0.2322(3) 0.1385(3) 0.0318(6) Uani 1 1 d .
H7A H 0.8503 0.2042 0.1995 0.038 Uiso 1 1 calc R
H7B H 0.8234 0.2995 0.0820 0.038 Uiso 1 1 calc R
C8 C 0.3461(3) 0.3008(3) 0.2607(3) 0.0302(6) Uani 1 1 d .
C9 C 0.2113(3) 0.3248(3) 0.3132(3) 0.0382(7) Uani 1 1 d .
C10 C 0.1821(4) 0.2956(4) 0.4303(3) 0.0512(9) Uani 1 1 d .
H10 H 0.0903 0.3131 0.4633 0.061 Uiso 1 1 calc R
C11 C 0.2902(4) 0.2403(5) 0.4977(3) 0.0515(9) Uani 1 1 d .
C12 C 0.4249(4) 0.2126(4) 0.4499(3) 0.0419(8) Uani 1 1 d .
H12 H 0.4974 0.1747 0.4971 0.050 Uiso 1 1 calc R
C13 C 0.4536(3) 0.2409(3) 0.3319(3) 0.0305(6) Uani 1 1 d .
C14 C 0.5988(3) 0.1959(3) 0.2813(2) 0.0293(6) Uani 1 1 d .
H14A H 0.6613 0.1773 0.3430 0.035 Uiso 1 1 calc R
H14B H 0.6050 0.1102 0.2493 0.035 Uiso 1 1 calc R
C15 C 0.6575(3) 0.4239(3) 0.2370(2) 0.0314(6) Uani 1 1 d .
H15A H 0.7398 0.4067 0.2801 0.038 Uiso 1 1 calc R
H15B H 0.5758 0.4513 0.2895 0.038 Uiso 1 1 calc R
C16 C 0.6670(3) 0.5367(3) 0.1384(3) 0.0349(7) Uani 1 1 d .
H16A H 0.6388 0.6265 0.1660 0.042 Uiso 1 1 calc R
H16B H 0.7621 0.5277 0.1029 0.042 Uiso 1 1 calc R
O4 O 0.2348(7) 0.7417(5) 0.5068(4) 0.128(2) Uani 1 1 d .
C17 C 0.2835(11) 0.6454(11) 0.4319(8) 0.1453(18) Uani 1 1 d .
H17A H 0.2551 0.5591 0.4624 0.174 Uiso 1 1 calc R
H17B H 0.3848 0.6286 0.4215 0.174 Uiso 1 1 calc R
C18 C 0.2259(11) 0.6981(12) 0.3237(8) 0.1453(18) Uani 1 1 d .
H18A H 0.3003 0.7081 0.2631 0.174 Uiso 1 1 calc R
H18B H 0.1728 0.6351 0.3026 0.174 Uiso 1 1 calc R
C19 C 0.1407(12) 0.8235(11) 0.3353(8) 0.1453(18) Uani 1 1 d .
H19A H 0.0432 0.8172 0.3376 0.174 Uiso 1 1 calc R
H19B H 0.1607 0.8916 0.2711 0.174 Uiso 1 1 calc R
C20 C 0.1723(11) 0.8611(11) 0.4473(8) 0.1453(18) Uani 1 1 d .
H20A H 0.2343 0.9266 0.4334 0.174 Uiso 1 1 calc R
H20B H 0.0870 0.9019 0.4903 0.174 Uiso 1 1 calc R

loop_
_atom_site_aniso_label
_atom_site_aniso_U_11
_atom_site_aniso_U_22
_atom_site_aniso_U_33
_atom_site_aniso_U_23
_atom_site_aniso_U_13
_atom_site_aniso_U_12
Al1 0.0322(5) 0.0281(4) 0.0224(4) 0.0018(3) -0.0059(3) -0.0133(3)
Cl1 0.0547(5) 0.0521(5) 0.0398(4) -0.0120(4) -0.0109(4) -0.0204(4)
Cl2 0.0387(4) 0.0419(5) 0.0526(5) -0.0048(4) 0.0066(4) -0.0040(3)
Cl3 0.0310(4) 0.0644(6) 0.0665(6) -0.0029(5) -0.0079(4) -0.0024(4)
Cl4 0.0741(8) 0.1535(14) 0.0334(5) 0.0047(6) 0.0175(5) -0.0281(8)
N1 0.0287(12) 0.0309(12) 0.0216(11) -0.0012(9) -0.0034(9) -0.0116(10)
O1 0.0430(12) 0.0380(12) 0.0254(10) -0.0040(9) -0.0061(9) -0.0116(10)
O2 0.0300(11) 0.0388(12) 0.0280(10) 0.0037(9) -0.0054(8) -0.0119(9)
O3 0.0425(12) 0.0317(11) 0.0274(10) 0.0045(8) -0.0141(9) -0.0183(9)
C1 0.0335(15) 0.0356(16) 0.0262(14) -0.0028(12) 0.0019(12) -0.0131(12)
C2 0.0375(16) 0.0455(18) 0.0274(14) -0.0074(13) 0.0013(12) -0.0194(14)
C3 0.0390(17) 0.0397(18) 0.0376(17) -0.0120(14) 0.0085(13) -0.0152(14)
C4 0.0317(16) 0.0384(17) 0.0378(16) -0.0053(13) 0.0098(13) -0.0083(13)
C5 0.0269(14) 0.0439(18) 0.0306(15) -0.0043(13) 0.0035(11) -0.0122(13)
C6 0.0276(14) 0.0389(16) 0.0292(14) -0.0059(12) 0.0041(11) -0.0135(12)
C7 0.0279(14) 0.0401(17) 0.0306(15) -0.0061(12) -0.0012(11) -0.0132(12)
C8 0.0331(15) 0.0298(15) 0.0290(14) -0.0014(11) -0.0009(12) -0.0114(12)
C9 0.0306(16) 0.0408(18) 0.0428(18) -0.0036(14) -0.0013(13) -0.0084(13)
C10 0.0376(19) 0.067(3) 0.046(2) -0.0071(18) 0.0151(16) -0.0127(17)
C11 0.050(2) 0.071(3) 0.0314(17) 0.0004(17) 0.0077(15) -0.0188(19)
C12 0.0431(19) 0.055(2) 0.0274(15) 0.0029(14) -0.0012(13) -0.0143(16)
C13 0.0319(15) 0.0321(15) 0.0276(14) -0.0013(11) 0.0007(11) -0.0097(12)
C14 0.0306(15) 0.0334(15) 0.0233(13) 0.0034(11) -0.0044(11) -0.0087(12)
C15 0.0397(16) 0.0334(15) 0.0245(14) -0.0032(11) -0.0089(12) -0.0121(12)
C16 0.0422(17) 0.0375(17) 0.0310(15) 0.0001(12) -0.0130(13) -0.0190(14)
O4 0.219(6) 0.106(4) 0.064(2) -0.015(2) -0.068(3) -0.007(4)
C17 0.170(5) 0.174(5) 0.105(3) 0.006(3) -0.043(3) -0.064(4)
C18 0.170(5) 0.174(5) 0.105(3) 0.006(3) -0.043(3) -0.064(4)
C19 0.170(5) 0.174(5) 0.105(3) 0.006(3) -0.043(3) -0.064(4)
C20 0.170(5) 0.174(5) 0.105(3) 0.006(3) -0.043(3) -0.064(4)

loop_
_atom_type_symbol
_atom_type_description
_atom_type_scat_dispersion_real
_atom_type_scat_dispersion_imag
_atom_type_scat_source
C C 0.0033 0.0016 'International Tables Vol C Tables 4.2.6.8 and 6.1.1.4'
H H 0.0000 0.0000 'International Tables Vol C Tables 4.2.6.8 and 6.1.1.4'
N N 0.0061 0.0033 'International Tables Vol C Tables 4.2.6.8 and 6.1.1.4'
O O 0.0106 0.0060 'International Tables Vol C Tables 4.2.6.8 and 6.1.1.4'
Cl Cl 0.1484 0.1585 'International Tables Vol C Tables 4.2.6.8 and 6.1.1.4'
Al Al 0.0645 0.0514 'International Tables Vol C Tables 4.2.6.8 and 6.1.1.4'

loop_
_geom_angle_atom_site_label_1
_geom_angle_atom_site_label_2
_geom_angle_atom_site_label_3
_geom_angle
_geom_angle_site_symmetry_1
_geom_angle_site_symmetry_3
O1 Al1 O2 118.66(11) . .
O1 Al1 O3 120.65(11) . .
O2 Al1 O3 120.68(11) . .
O1 Al1 O3 94.31(10) . 2_665
O2 Al1 O3 97.65(10) . 2_665
O3 Al1 O3 77.02(10) . 2_665
O1 Al1 N1 95.04(10) . .
O2 Al1 N1 93.70(10) . .
O3 Al1 N1 82.61(9) . .
O3 Al1 N1 159.59(10) 2_665 .
O1 Al1 Al1 111.79(9) . 2_665
O2 Al1 Al1 114.12(9) . 2_665
O3 Al1 Al1 38.95(6) . 2_665
O3 Al1 Al1 38.07(6) 2_665 2_665
N1 Al1 Al1 121.54(8) . 2_665
C15 N1 C14 110.9(2) . .
C15 N1 C7 109.9(2) . .
C14 N1 C7 108.0(2) . .
C15 N1 Al1 105.03(17) . .
C14 N1 Al1 113.88(17) . .
C7 N1 Al1 109.14(17) . .
C1 O1 Al1 129.27(19) . .
C8 O2 Al1 132.98(19) . .
C16 O3 Al1 121.59(18) . .
C16 O3 Al1 135.36(19) . 2_665
Al1 O3 Al1 102.98(10) . 2_665
O1 C1 C2 120.2(3) . .
O1 C1 C6 121.9(3) . .
C2 C1 C6 117.9(3) . .
C3 C2 C1 122.3(3) . .
C3 C2 Cl1 119.8(2) . .
C1 C2 Cl1 117.9(3) . .
C2 C3 C4 118.1(3) . .
C2 C3 H3 120.9 . .
C4 C3 H3 120.9 . .
C5 C4 C3 121.6(3) . .
C5 C4 Cl2 119.2(3) . .
C3 C4 Cl2 119.2(3) . .
C4 C5 C6 119.7(3) . .
C4 C5 H5 120.1 . .
C6 C5 H5 120.1 . .
C5 C6 C1 120.2(3) . .
C5 C6 C7 121.2(3) . .
C1 C6 C7 118.6(3) . .
N1 C7 C6 112.5(2) . .
N1 C7 H7A 109.1 . .
C6 C7 H7A 109.1 . .
N1 C7 H7B 109.1 . .
C6 C7 H7B 109.1 . .
H7A C7 H7B 107.8 . .
O2 C8 C9 120.3(3) . .
O2 C8 C13 122.5(3) . .
C9 C8 C13 117.2(3) . .
C10 C9 C8 122.6(3) . .
C10 C9 Cl3 119.0(3) . .
C8 C9 Cl3 118.4(3) . .
C11 C10 C9 118.6(3) . .
C11 C10 H10 120.7 . .
C9 C10 H10 120.7 . .
C10 C11 C12 121.1(3) . .
C10 C11 Cl4 120.0(3) . .
C12 C11 Cl4 118.8(3) . .
C11 C12 C13 120.0(3) . .
C11 C12 H12 120.0 . .
C13 C12 H12 120.0 . .
C12 C13 C8 120.5(3) . .
C12 C13 C14 118.5(3) . .
C8 C13 C14 120.8(3) . .
N1 C14 C13 114.3(2) . .
N1 C14 H14A 108.7 . .
C13 C14 H14A 108.7 . .
N1 C14 H14B 108.7 . .
C13 C14 H14B 108.7 . .
H14A C14 H14B 107.6 . .
N1 C15 C16 108.8(2) . .
N1 C15 H15A 109.9 . .
C16 C15 H15A 109.9 . .
N1 C15 H15B 109.9 . .
C16 C15 H15B 109.9 . .
H15A C15 H15B 108.3 . .
O3 C16 C15 106.4(2) . .
O3 C16 H16A 110.4 . .
C15 C16 H16A 110.4 . .
O3 C16 H16B 110.4 . .
C15 C16 H16B 110.4 . .
H16A C16 H16B 108.6 . .
C20 O4 C17 109.5(6) . .
O4 C17 C18 107.7(9) . .
O4 C17 H17A 110.2 . .
C18 C17 H17A 110.2 . .
O4 C17 H17B 110.2 . .
C18 C17 H17B 110.2 . .
H17A C17 H17B 108.5 . .
C19 C18 C17 108.3(9) . .
C19 C18 H18A 110.0 . .
C17 C18 H18A 110.0 . .
C19 C18 H18B 110.0 . .
C17 C18 H18B 110.0 . .
H18A C18 H18B 108.4 . .
C18 C19 C20 105.0(9) . .
C18 C19 H19A 110.7 . .
C20 C19 H19A 110.7 . .
C18 C19 H19B 110.7 . .
C20 C19 H19B 110.7 . .
H19A C19 H19B 108.8 . .
O4 C20 C19 105.8(8) . .
O4 C20 H20A 110.6 . .
C19 C20 H20A 110.6 . .
O4 C20 H20B 110.6 . .
C19 C20 H20B 110.6 . .
H20A C20 H20B 108.7 . .

loop_
_geom_bond_atom_site_label_1
_geom_bond_atom_site_label_2
_geom_bond_distance
_geom_bond_site_symmetry_2
Al1 O1 1.749(2) .
Al1 O2 1.752(2) .
Al1 O3 1.818(2) .
Al1 O3 1.853(2) 2_665
Al1 N1 2.068(2) .
Al1 Al1 2.8721(17) 2_665
Cl1 C2 1.738(3) .
Cl2 C4 1.743(3) .
Cl3 C9 1.740(3) .
Cl4 C11 1.750(4) .
N1 C15 1.494(4) .
N1 C14 1.497(3) .
N1 C7 1.498(4) .
O1 C1 1.333(4) .
O2 C8 1.330(4) .
O3 C16 1.425(3) .
O3 Al1 1.853(2) 2_665
C1 C2 1.399(4) .
C1 C6 1.403(4) .
C2 C3 1.381(5) .
C3 C4 1.383(5) .
C3 H3 0.9400 .
C4 C5 1.383(5) .
C5 C6 1.389(5) .
C5 H5 0.9400 .
C6 C7 1.506(4) .
C7 H7A 0.9800 .
C7 H7B 0.9800 .
C8 C9 1.397(4) .
C8 C13 1.409(4) .
C9 C10 1.382(5) .
C10 C11 1.379(6) .
C10 H10 0.9400 .
C11 C12 1.379(5) .
C12 C13 1.391(4) .
C12 H12 0.9400 .
C13 C14 1.499(4) .
C14 H14A 0.9800 .
C14 H14B 0.9800 .
C15 C16 1.517(4) .
C15 H15A 0.9800 .
C15 H15B 0.9800 .
C16 H16A 0.9800 .
C16 H16B 0.9800 .
O4 C20 1.367(10) .
O4 C17 1.383(11) .
C17 C18 1.441(11) .
C17 H17A 0.9800 .
C17 H17B 0.9800 .
C18 C19 1.380(13) .
C18 H18A 0.9800 .
C18 H18B 0.9800 .
C19 C20 1.507(11) .
C19 H19A 0.9800 .
C19 H19B 0.9800 .
C20 H20A 0.9800 .
C20 H20B 0.9800 .

loop_
_geom_torsion_atom_site_label_1
_geom_torsion_atom_site_label_2
_geom_torsion_atom_site_label_3
_geom_torsion_atom_site_label_4
_geom_torsion
_geom_torsion_site_symmetry_1
_geom_torsion_site_symmetry_4
O1 Al1 N1 C15 145.39(18) . .
O2 Al1 N1 C15 -95.39(18) . .
O3 Al1 N1 C15 25.09(18) . .
O3 Al1 N1 C15 28.4(4) 2_665 .
Al1 Al1 N1 C15 26.0(2) 2_665 .
O1 Al1 N1 C14 -93.1(2) . .
O2 Al1 N1 C14 26.1(2) . .
O3 Al1 N1 C14 146.6(2) . .
O3 Al1 N1 C14 149.9(3) 2_665 .
Al1 Al1 N1 C14 147.46(17) 2_665 .
O1 Al1 N1 C7 27.58(19) . .
O2 Al1 N1 C7 146.80(18) . .
O3 Al1 N1 C7 -92.72(19) . .
O3 Al1 N1 C7 -89.4(4) 2_665 .
Al1 Al1 N1 C7 -91.85(18) 2_665 .
O2 Al1 O1 C1 -78.4(3) . .
O3 Al1 O1 C1 103.0(3) . .
O3 Al1 O1 C1 -179.5(2) 2_665 .
N1 Al1 O1 C1 18.6(3) . .
Al1 Al1 O1 C1 145.6(2) 2_665 .
O1 Al1 O2 C8 108.5(3) . .
O3 Al1 O2 C8 -72.9(3) . .
O3 Al1 O2 C8 -152.3(3) 2_665 .
N1 Al1 O2 C8 10.7(3) . .
Al1 Al1 O2 C8 -116.4(3) 2_665 .
O1 Al1 O3 C16 -95.3(2) . .
O2 Al1 O3 C16 86.1(3) . .
O3 Al1 O3 C16 177.4(3) 2_665 .
N1 Al1 O3 C16 -3.8(2) . .
Al1 Al1 O3 C16 177.4(3) 2_665 .
O1 Al1 O3 Al1 87.31(14) . 2_665
O2 Al1 O3 Al1 -91.27(13) . 2_665
O3 Al1 O3 Al1 0.0 2_665 2_665
N1 Al1 O3 Al1 178.81(13) . 2_665
Al1 O1 C1 C2 145.4(2) . .
Al1 O1 C1 C6 -34.5(4) . .
O1 C1 C2 C3 -177.5(3) . .
C6 C1 C2 C3 2.5(4) . .
O1 C1 C2 Cl1 1.1(4) . .
C6 C1 C2 Cl1 -178.9(2) . .
C1 C2 C3 C4 -0.7(5) . .
Cl1 C2 C3 C4 -179.3(2) . .
C2 C3 C4 C5 -1.1(5) . .
C2 C3 C4 Cl2 178.0(2) . .
C3 C4 C5 C6 1.0(4) . .
Cl2 C4 C5 C6 -178.0(2) . .
C4 C5 C6 C1 0.8(4) . .
C4 C5 C6 C7 -178.9(3) . .
O1 C1 C6 C5 177.5(3) . .
C2 C1 C6 C5 -2.4(4) . .
O1 C1 C6 C7 -2.8(4) . .
C2 C1 C6 C7 177.2(3) . .
C15 N1 C7 C6 -175.9(2) . .
C14 N1 C7 C6 63.1(3) . .
Al1 N1 C7 C6 -61.2(3) . .
C5 C6 C7 N1 -126.7(3) . .
C1 C6 C7 N1 53.7(3) . .
Al1 O2 C8 C9 158.5(2) . .
Al1 O2 C8 C13 -22.5(4) . .
O2 C8 C9 C10 -179.2(3) . .
C13 C8 C9 C10 1.8(5) . .
O2 C8 C9 Cl3 0.4(4) . .
C13 C8 C9 Cl3 -178.6(2) . .
C8 C9 C10 C11 -0.2(6) . .
Cl3 C9 C10 C11 -179.8(3) . .
C9 C10 C11 C12 -0.9(6) . .
C9 C10 C11 Cl4 179.4(3) . .
C10 C11 C12 C13 0.2(6) . .
Cl4 C11 C12 C13 180.0(3) . .
C11 C12 C13 C8 1.5(5) . .
C11 C12 C13 C14 -173.6(3) . .
O2 C8 C13 C12 178.6(3) . .
C9 C8 C13 C12 -2.4(5) . .
O2 C8 C13 C14 -6.5(4) . .
C9 C8 C13 C14 172.5(3) . .
C15 N1 C14 C13 65.8(3) . .
C7 N1 C14 C13 -173.8(2) . .
Al1 N1 C14 C13 -52.4(3) . .
C12 C13 C14 N1 -139.6(3) . .
C8 C13 C14 N1 45.4(4) . .
C14 N1 C15 C16 -164.2(2) . .
C7 N1 C15 C16 76.5(3) . .
Al1 N1 C15 C16 -40.8(3) . .
Al1 O3 C16 C15 -18.4(3) . .
Al1 O3 C16 C15 158.0(2) 2_665 .
N1 C15 C16 O3 38.7(3) . .
C20 O4 C17 C18 -11.4(11) . .
O4 C17 C18 C19 -1.5(12) . .
C17 C18 C19 C20 12.3(12) . .
C17 O4 C20 C19 18.7(11) . .
C18 C19 C20 O4 -19.1(11) . .
